data_7101156
loop_
_publ_author_name
'Sonia Nieto'
'Julio Perez'
'Victor Riera'
'Daniel Miguel'
'Celedonio Alvarez'

_publ_section_title
;
Cationic fac-tris(pyrazole) complexes as anion
receptors.
;
_journal_issue 4
_journal_name_full 'Chemical Communications'
_journal_paper_doi 10.1039/b414407d
_journal_year 2005
_chemical_formula_sum 'C50 H36 B F24 N6 O3 Re'
_chemical_formula_weight 1421.86
_chemical_name_systematic
;
?
;
_space_group_IT_number 14
_symmetry_cell_setting monoclinic
_symmetry_space_group_name_Hall '-P 2yn'
_symmetry_space_group_name_H-M 'P 1 21/n 1'
_atom_sites_solution_hydrogens geom
_atom_sites_solution_primary direct
_atom_sites_solution_secondary difmap
_audit_creation_method SHELXL-97
_cell_angle_alpha 90.00
_cell_angle_beta 105.642(9)
_cell_angle_gamma 90.00
_cell_formula_units_Z 4
_cell_length_a 14.756(7)
_cell_length_b 26.143(12)
_cell_length_c 15.501(7)
_cell_measurement_temperature 296(2)
_cell_volume 5758(5)
_computing_cell_refinement 'Bruker SMART'
_computing_data_collection 'Bruker SMART'
_computing_data_reduction 'Bruker SHELXTL'
_computing_molecular_graphics 'Bruker SHELXTL'
_computing_publication_material 'Bruker SHELXTL'
_computing_structure_refinement 'SHELXL-97 (Sheldrick, 1997)'
_computing_structure_solution 'SHELXS-97 (Sheldrick, 1990)'
_diffrn_ambient_temperature 296(2)
_diffrn_measured_fraction_theta_full 0.987
_diffrn_measured_fraction_theta_max 0.987
_diffrn_measurement_device_type 'CCD area detector'
_diffrn_measurement_method 'phi and omega scans'
_diffrn_radiation_monochromator graphite
_diffrn_radiation_source 'fine-focus sealed tube'
_diffrn_radiation_type MoK\a
_diffrn_radiation_wavelength 0.71073
_diffrn_reflns_av_R_equivalents 0.0368
_diffrn_reflns_av_sigmaI/netI 0.0355
_diffrn_reflns_limit_h_max 16
_diffrn_reflns_limit_h_min -16
_diffrn_reflns_limit_k_max 24
_diffrn_reflns_limit_k_min -29
_diffrn_reflns_limit_l_max 17
_diffrn_reflns_limit_l_min -16
_diffrn_reflns_number 26020
_diffrn_reflns_theta_full 23.49
_diffrn_reflns_theta_max 23.49
_diffrn_reflns_theta_min 1.56
_exptl_absorpt_coefficient_mu 2.234
_exptl_absorpt_correction_T_max 1.000000
_exptl_absorpt_correction_T_min 0.704985
_exptl_absorpt_correction_type SADABS
_exptl_crystal_colour COLORLESS
_exptl_crystal_density_diffrn 1.640
_exptl_crystal_density_method 'not measured'
_exptl_crystal_description PRISM
_exptl_crystal_F_000 2792
_exptl_crystal_size_max 0.20
_exptl_crystal_size_mid 0.22
_exptl_crystal_size_min 0.38
_refine_diff_density_max 1.361
_refine_diff_density_min -1.126
_refine_diff_density_rms 0.092
_refine_ls_extinction_method none
_refine_ls_goodness_of_fit_ref 1.032
_refine_ls_hydrogen_treatment mixed
_refine_ls_matrix_type full
_refine_ls_number_parameters 783
_refine_ls_number_reflns 8406
_refine_ls_number_restraints 0
_refine_ls_restrained_S_all 1.032
_refine_ls_R_factor_all 0.0797
_refine_ls_R_factor_gt 0.0546
_refine_ls_shift/su_max 0.001
_refine_ls_shift/su_mean 0.000
_refine_ls_structure_factor_coef Fsqd
_refine_ls_weighting_details 'calc w=1/[\s^2^(Fo^2^)+(0.0559P)^2^+27.3091P] where P=(Fo^2^+2Fc^2^)/3'
_refine_ls_weighting_scheme calc
_refine_ls_wR_factor_gt 0.1257
_refine_ls_wR_factor_ref 0.1437
_reflns_number_gt 6234
_reflns_number_total 8406
_reflns_threshold_expression >2sigma(I)
_cod_data_source_file b414407d.txt
_cod_depositor_comments
;
The following automatic conversions were performed:
'_symmetry_cell_setting' value 'Monoclinic' changed to 'monoclinic'
according to '/home/saulius/struct/CIF-dictionaries/cif_core.dic'
dictionary named 'cif_core.dic' version 2.4.1 from 2010-06-29.

Automatic conversion script
Id: cif_fix_enum 1527 2010-12-29 10:47:43Z saulius 
;
_cod_original_sg_symbol_H-M P2(1)/n
_cod_database_code 7101156

loop_
_symmetry_equiv_pos_as_xyz
'x, y, z'
'-x+1/2, y+1/2, -z+1/2'
'-x, -y, -z'
'x-1/2, -y-1/2, z-1/2'

loop_
_atom_site_label
_atom_site_type_symbol
_atom_site_fract_x
_atom_site_fract_y
_atom_site_fract_z
_atom_site_U_iso_or_equiv
_atom_site_adp_type
_atom_site_occupancy
_atom_site_symmetry_multiplicity
_atom_site_calc_flag
_atom_site_refinement_flags
Re1 Re 0.15377(3) 0.215590(13) 0.12160(2) 0.06327(15) Uani 1 1 d .
N1 N 0.1402(4) 0.1439(2) 0.1918(4) 0.0523(15) Uani 1 1 d .
N2 N 0.0923(5) 0.1439(3) 0.2562(5) 0.0643(19) Uani 1 1 d .
N3 N 0.1230(5) 0.2521(2) 0.2381(5) 0.0618(18) Uani 1 1 d .
N4 N 0.1835(7) 0.2485(3) 0.3212(6) 0.072(2) Uani 1 1 d .
N5 N 0.2996(5) 0.2186(3) 0.2036(5) 0.0652(19) Uani 1 1 d .
N6 N 0.3548(5) 0.1762(4) 0.2262(5) 0.068(2) Uani 1 1 d .
C1 C 0.1564(9) 0.2806(4) 0.0621(8) 0.097(3) Uani 1 1 d .
O1 O 0.1520(9) 0.3176(4) 0.0242(7) 0.159(4) Uani 1 1 d .
C2 C 0.1888(7) 0.1851(4) 0.0221(7) 0.078(3) Uani 1 1 d .
O2 O 0.2096(6) 0.1689(3) -0.0380(5) 0.120(3) Uani 1 1 d .
C3 C 0.0242(7) 0.2103(3) 0.0486(6) 0.065(2) Uani 1 1 d .
O3 O -0.0490(5) 0.2055(3) 0.0032(5) 0.116(3) Uani 1 1 d .
C11 C 0.0806(7) 0.0972(4) 0.2861(6) 0.074(3) Uani 1 1 d .
C12 C 0.1212(7) 0.0653(3) 0.2406(6) 0.073(3) Uani 1 1 d .
H12 H 0.1248 0.0300 0.2468 0.088 Uiso 1 1 calc R
C13 C 0.1566(6) 0.0939(3) 0.1829(6) 0.061(2) Uani 1 1 d .
C14 C 0.0299(8) 0.0883(5) 0.3567(7) 0.108(4) Uani 1 1 d .
H14A H -0.0233 0.1109 0.3467 0.162 Uiso 1 1 calc R
H14B H 0.0718 0.0948 0.4147 0.162 Uiso 1 1 calc R
H14C H 0.0086 0.0535 0.3537 0.162 Uiso 1 1 calc R
C15 C 0.2060(7) 0.0749(4) 0.1169(7) 0.090(3) Uani 1 1 d .
H15A H 0.1714 0.0849 0.0576 0.134 Uiso 1 1 d R
H15B H 0.2104 0.0383 0.1203 0.134 Uiso 1 1 d R
H15C H 0.2681 0.0893 0.1304 0.134 Uiso 1 1 d R
C21 C 0.1573(8) 0.2762(4) 0.3826(7) 0.083(3) Uani 1 1 d .
C22 C 0.0751(10) 0.2973(4) 0.3378(8) 0.102(4) Uani 1 1 d .
H22 H 0.0373 0.3180 0.3625 0.123 Uiso 1 1 calc R
C23 C 0.0566(8) 0.2834(3) 0.2506(7) 0.080(3) Uani 1 1 d .
C24 C 0.2163(9) 0.2774(5) 0.4798(8) 0.120(5) Uani 1 1 d .
H24A H 0.2420 0.2441 0.4971 0.180 Uiso 1 1 calc R
H24B H 0.1774 0.2874 0.5176 0.180 Uiso 1 1 calc R
H24C H 0.2665 0.3016 0.4860 0.180 Uiso 1 1 calc R
C25 C -0.0241(10) 0.2990(5) 0.1748(8) 0.131(5) Uani 1 1 d .
H25A H -0.0009 0.3152 0.1294 0.196 Uiso 1 1 calc R
H25B H -0.0633 0.3225 0.1958 0.196 Uiso 1 1 calc R
H25C H -0.0601 0.2693 0.1501 0.196 Uiso 1 1 calc R
C31 C 0.4446(7) 0.1852(6) 0.2717(6) 0.086(3) Uani 1 1 d .
C32 C 0.4471(9) 0.2374(6) 0.2803(8) 0.108(4) Uani 1 1 d .
H32 H 0.4993 0.2566 0.3097 0.129 Uiso 1 1 calc R
C33 C 0.3593(8) 0.2567(5) 0.2383(8) 0.095(4) Uani 1 1 d .
C34 C 0.5130(7) 0.1438(6) 0.2977(7) 0.115(4) Uani 1 1 d .
H34A H 0.4807 0.1124 0.3018 0.173 Uiso 1 1 calc R
H34B H 0.5558 0.1515 0.3548 0.173 Uiso 1 1 calc R
H34C H 0.5475 0.1403 0.2536 0.173 Uiso 1 1 calc R
C35 C 0.3316(11) 0.3119(5) 0.2325(12) 0.165(7) Uani 1 1 d .
H35A H 0.3255 0.3242 0.1729 0.248 Uiso 1 1 calc R
H35B H 0.3790 0.3314 0.2742 0.248 Uiso 1 1 calc R
H35C H 0.2725 0.3156 0.2468 0.248 Uiso 1 1 calc R
B51 B 0.7517(6) 0.4198(3) 0.2301(6) 0.050(2) Uani 1 1 d .
C51 C 0.7172(5) 0.3598(3) 0.2163(4) 0.0448(17) Uani 1 1 d .
C52 C 0.6355(5) 0.3475(3) 0.1498(5) 0.0529(19) Uani 1 1 d .
H52 H 0.6027 0.3738 0.1144 0.064 Uiso 1 1 calc R
C53 C 0.6006(6) 0.2984(3) 0.1337(5) 0.057(2) Uani 1 1 d .
C54 C 0.6481(6) 0.2587(3) 0.1840(5) 0.061(2) Uani 1 1 d .
H54 H 0.6260 0.2253 0.1730 0.073 Uiso 1 1 calc R
C55 C 0.7288(6) 0.2687(3) 0.2509(5) 0.055(2) Uani 1 1 d .
C56 C 0.7619(5) 0.3182(3) 0.2656(5) 0.0511(18) Uani 1 1 d .
H56 H 0.8168 0.3240 0.3109 0.061 Uiso 1 1 calc R
C57 C 0.5139(8) 0.2887(4) 0.0615(7) 0.077(3) Uani 1 1 d .
C58 C 0.7799(9) 0.2261(4) 0.3066(8) 0.088(3) Uani 1 1 d .
C61 C 0.8606(5) 0.4236(3) 0.2951(5) 0.0474(17) Uani 1 1 d .
C62 C 0.9382(6) 0.4358(3) 0.2655(6) 0.061(2) Uani 1 1 d .
H62 H 0.9299 0.4422 0.2049 0.073 Uiso 1 1 calc R
C63 C 1.0282(6) 0.4389(4) 0.3231(6) 0.070(2) Uani 1 1 d .
C64 C 1.0441(6) 0.4303(4) 0.4128(6) 0.071(2) Uani 1 1 d .
H64 H 1.1046 0.4326 0.4511 0.085 Uiso 1 1 calc R
C65 C 0.9691(6) 0.4182(3) 0.4453(5) 0.060(2) Uani 1 1 d .
C66 C 0.8793(5) 0.4151(3) 0.3870(5) 0.0531(19) Uani 1 1 d .
H66 H 0.8293 0.4071 0.4105 0.064 Uiso 1 1 calc R
C67 C 1.1088(9) 0.4512(8) 0.2854(9) 0.123(5) Uani 1 1 d .
C68 C 0.9823(8) 0.4088(6) 0.5415(6) 0.096(4) Uani 1 1 d .
C71 C 0.7476(5) 0.4428(3) 0.1303(5) 0.0511(18) Uani 1 1 d .
C72 C 0.7892(5) 0.4153(3) 0.0741(5) 0.056(2) Uani 1 1 d .
H72 H 0.8144 0.3832 0.0929 0.067 Uiso 1 1 calc R
C73 C 0.7948(6) 0.4330(3) -0.0072(5) 0.065(2) Uani 1 1 d .
C74 C 0.7557(7) 0.4801(4) -0.0377(6) 0.078(3) Uani 1 1 d .
H74 H 0.7600 0.4931 -0.0923 0.094 Uiso 1 1 calc R
C75 C 0.7108(7) 0.5071(3) 0.0141(6) 0.077(3) Uani 1 1 d .
C76 C 0.7065(6) 0.4890(3) 0.0960(5) 0.064(2) Uani 1 1 d .
H76 H 0.6753 0.5081 0.1296 0.077 Uiso 1 1 calc R
C77 C 0.8445(9) 0.4018(5) -0.0600(7) 0.093(3) Uani 1 1 d .
C78 C 0.6666(16) 0.5569(6) -0.0193(10) 0.133(6) Uani 1 1 d .
C81 C 0.6860(5) 0.4516(3) 0.2810(4) 0.0444(17) Uani 1 1 d .
C82 C 0.6099(5) 0.4310(3) 0.3046(5) 0.0493(18) Uani 1 1 d .
H82 H 0.5926 0.3974 0.2883 0.059 Uiso 1 1 calc R
C83 C 0.5584(5) 0.4582(3) 0.3515(5) 0.0544(19) Uani 1 1 d .
C84 C 0.5820(5) 0.5080(3) 0.3770(5) 0.056(2) Uani 1 1 d .
H84 H 0.5479 0.5264 0.4088 0.068 Uiso 1 1 calc R
C85 C 0.6568(5) 0.5296(3) 0.3546(5) 0.0514(18) Uani 1 1 d .
C86 C 0.7078(5) 0.5024(3) 0.3085(5) 0.0528(19) Uani 1 1 d .
H86 H 0.7589 0.5180 0.2949 0.063 Uiso 1 1 calc R
C87 C 0.4791(8) 0.4329(4) 0.3751(7) 0.080(3) Uani 1 1 d .
C88 C 0.6816(7) 0.5839(4) 0.3813(7) 0.075(3) Uani 1 1 d .
F1 F 0.4448(5) 0.3177(3) 0.0640(6) 0.152(3) Uani 1 1 d .
F2 F 0.4846(6) 0.2427(3) 0.0549(6) 0.177(4) Uani 1 1 d .
F3 F 0.5265(6) 0.2990(4) -0.0176(5) 0.155(3) Uani 1 1 d .
F4 F 0.7430(6) 0.1825(3) 0.2943(7) 0.168(4) Uani 1 1 d .
F5 F 0.8612(7) 0.2176(4) 0.2933(9) 0.203(6) Uani 1 1 d .
F6 F 0.8059(11) 0.2354(4) 0.3888(6) 0.238(7) Uani 1 1 d .
F7 F 1.1102(7) 0.4243(6) 0.2161(9) 0.239(7) Uani 1 1 d .
F8 F 1.1036(7) 0.4972(5) 0.2519(9) 0.215(6) Uani 1 1 d .
F9 F 1.1885(6) 0.4497(5) 0.3396(7) 0.221(6) Uani 1 1 d .
F10 F 1.0401(7) 0.4418(3) 0.5921(5) 0.165(4) Uani 1 1 d .
F11 F 1.0357(8) 0.3688(3) 0.5698(5) 0.165(4) Uani 1 1 d .
F12 F 0.9150(5) 0.4044(7) 0.5686(4) 0.298(10) Uani 1 1 d .
F13 F 0.9265(6) 0.3871(4) -0.0175(5) 0.167(4) Uani 1 1 d .
F14 F 0.7977(7) 0.3571(3) -0.0871(6) 0.155(3) Uani 1 1 d .
F15 F 0.8464(5) 0.4218(3) -0.1373(4) 0.126(3) Uani 1 1 d .
F16 F 0.5753(11) 0.5540(5) -0.0385(14) 0.287(10) Uani 1 1 d .
F17 F 0.6783(13) 0.5915(4) 0.0376(8) 0.251(8) Uani 1 1 d .
F18 F 0.6786(12) 0.5736(4) -0.0881(8) 0.252(8) Uani 1 1 d .
F19 F 0.4047(5) 0.4278(3) 0.3025(6) 0.141(3) Uani 1 1 d .
F20 F 0.4924(5) 0.3906(4) 0.4067(9) 0.235(7) Uani 1 1 d .
F21 F 0.4350(6) 0.4628(3) 0.4192(6) 0.163(4) Uani 1 1 d .
F22 F 0.7507(6) 0.6027(3) 0.3570(8) 0.171(4) Uani 1 1 d .
F23 F 0.6162(5) 0.6151(2) 0.3641(7) 0.174(4) Uani 1 1 d .
F24 F 0.7175(8) 0.5886(3) 0.4689(6) 0.174(4) Uani 1 1 d .
H6 H 0.331(6) 0.147(3) 0.215(6) 0.06(3) Uiso 1 1 d .
H4 H 0.231(6) 0.233(3) 0.333(6) 0.06(3) Uiso 1 1 d .
H2 H 0.084(6) 0.171(3) 0.276(5) 0.06(3) Uiso 1 1 d .

loop_
_atom_site_aniso_label
_atom_site_aniso_U_11
_atom_site_aniso_U_22
_atom_site_aniso_U_33
_atom_site_aniso_U_23
_atom_site_aniso_U_13
_atom_site_aniso_U_12
Re1 0.0814(3) 0.0580(2) 0.0574(2) -0.00171(17) 0.03075(18) -0.00102(18)
N1 0.054(4) 0.049(4) 0.055(4) 0.001(3) 0.017(3) -0.006(3)
N2 0.072(5) 0.060(5) 0.065(5) -0.002(4) 0.026(4) -0.010(4)
N3 0.078(5) 0.052(4) 0.060(5) -0.001(3) 0.027(4) 0.003(4)
N4 0.067(6) 0.077(6) 0.075(6) -0.017(4) 0.026(5) -0.006(5)
N5 0.080(5) 0.066(5) 0.062(4) -0.020(4) 0.040(4) -0.023(4)
N6 0.051(5) 0.092(7) 0.063(5) -0.001(4) 0.018(4) -0.017(5)
C1 0.149(11) 0.071(7) 0.088(8) 0.003(6) 0.061(8) 0.005(7)
O1 0.257(13) 0.091(6) 0.149(8) 0.054(6) 0.091(9) 0.000(7)
C2 0.088(7) 0.068(6) 0.079(7) 0.016(5) 0.024(6) -0.001(5)
O2 0.169(8) 0.134(7) 0.082(5) -0.031(5) 0.077(6) -0.003(6)
C3 0.089(7) 0.064(5) 0.042(5) -0.003(4) 0.019(5) 0.006(5)
O3 0.070(5) 0.167(8) 0.088(5) -0.015(5) -0.017(4) 0.018(5)
C11 0.070(6) 0.076(7) 0.067(6) 0.010(5) 0.005(5) -0.023(5)
C12 0.083(7) 0.052(5) 0.074(6) 0.006(5) 0.003(5) -0.017(5)
C13 0.053(5) 0.052(5) 0.068(6) -0.004(4) 0.002(4) 0.001(4)
C14 0.123(10) 0.117(9) 0.097(8) 0.012(7) 0.050(7) -0.040(7)
C15 0.088(7) 0.068(6) 0.123(9) -0.008(6) 0.047(7) 0.013(5)
C21 0.099(8) 0.093(7) 0.073(7) -0.028(6) 0.047(6) -0.030(6)
C22 0.134(11) 0.083(7) 0.105(9) -0.025(6) 0.058(8) 0.020(7)
C23 0.118(8) 0.062(6) 0.075(6) -0.008(5) 0.050(6) 0.015(6)
C24 0.116(10) 0.168(13) 0.084(8) -0.051(8) 0.041(7) -0.041(9)
C25 0.156(12) 0.144(11) 0.095(9) 0.016(8) 0.039(9) 0.078(10)
C31 0.053(6) 0.152(11) 0.056(6) -0.011(6) 0.021(5) -0.026(7)
C32 0.079(9) 0.150(12) 0.098(8) -0.053(8) 0.030(7) -0.073(8)
C33 0.074(7) 0.112(9) 0.110(9) -0.040(7) 0.044(7) -0.049(7)
C34 0.063(7) 0.203(14) 0.077(7) 0.003(8) 0.015(6) -0.016(8)
C35 0.183(15) 0.087(9) 0.25(2) -0.068(11) 0.101(14) -0.066(10)
B51 0.062(6) 0.046(5) 0.046(5) 0.001(4) 0.021(4) 0.003(4)
C51 0.044(4) 0.054(4) 0.034(4) -0.003(3) 0.009(3) 0.003(3)
C52 0.058(5) 0.051(5) 0.046(4) 0.004(4) 0.007(4) 0.007(4)
C53 0.060(5) 0.057(5) 0.047(5) -0.003(4) 0.003(4) -0.006(4)
C54 0.073(6) 0.050(5) 0.058(5) -0.003(4) 0.014(5) -0.006(4)
C55 0.060(5) 0.051(5) 0.050(5) 0.004(4) 0.008(4) 0.006(4)
C56 0.049(4) 0.061(5) 0.041(4) 0.001(4) 0.008(4) 0.007(4)
C57 0.090(7) 0.060(6) 0.062(6) 0.001(5) -0.010(5) 0.002(5)
C58 0.094(8) 0.074(7) 0.082(8) 0.007(6) -0.002(6) 0.008(6)
C61 0.051(4) 0.046(4) 0.046(4) -0.003(3) 0.014(4) 0.000(3)
C62 0.065(6) 0.066(5) 0.052(5) -0.001(4) 0.015(4) -0.012(4)
C63 0.049(5) 0.085(6) 0.075(6) -0.002(5) 0.014(5) -0.014(4)
C64 0.048(5) 0.090(7) 0.064(6) -0.007(5) -0.002(4) -0.010(5)
C65 0.057(5) 0.068(5) 0.050(5) -0.005(4) 0.004(4) 0.003(4)
C66 0.051(5) 0.057(5) 0.054(5) -0.004(4) 0.019(4) 0.001(4)
C67 0.070(8) 0.221(18) 0.082(8) 0.014(10) 0.024(7) -0.035(9)
C68 0.076(7) 0.149(11) 0.045(6) -0.019(7) -0.015(5) 0.022(7)
C71 0.050(4) 0.056(5) 0.045(4) -0.002(4) 0.010(4) -0.004(4)
C72 0.055(5) 0.064(5) 0.051(5) 0.004(4) 0.015(4) 0.006(4)
C73 0.074(6) 0.079(6) 0.043(5) 0.000(4) 0.019(4) 0.011(5)
C74 0.109(8) 0.078(6) 0.049(5) 0.013(5) 0.025(5) 0.002(6)
C75 0.114(8) 0.058(5) 0.062(6) 0.010(5) 0.028(6) 0.014(5)
C76 0.091(6) 0.051(5) 0.054(5) 0.001(4) 0.023(5) 0.010(4)
C77 0.110(9) 0.121(10) 0.053(6) 0.008(6) 0.029(6) 0.031(8)
C78 0.221(19) 0.098(11) 0.075(9) 0.025(8) 0.032(10) 0.059(12)
C81 0.044(4) 0.050(4) 0.036(4) 0.002(3) 0.005(3) 0.001(3)
C82 0.054(5) 0.048(4) 0.044(4) -0.001(3) 0.010(4) -0.002(4)
C83 0.055(5) 0.061(5) 0.048(4) -0.005(4) 0.015(4) -0.003(4)
C84 0.054(5) 0.062(5) 0.052(5) -0.010(4) 0.014(4) 0.011(4)
C85 0.052(5) 0.047(4) 0.050(4) -0.009(4) 0.005(4) 0.003(4)
C86 0.053(5) 0.052(5) 0.052(5) 0.001(4) 0.012(4) -0.002(4)
C87 0.088(8) 0.086(7) 0.079(7) -0.015(6) 0.045(6) -0.015(6)
C88 0.058(6) 0.070(6) 0.094(8) -0.028(5) 0.018(5) -0.009(5)
F1 0.083(5) 0.148(7) 0.179(8) -0.052(6) -0.044(5) 0.028(5)
F2 0.173(7) 0.082(5) 0.185(8) 0.011(5) -0.106(6) -0.046(5)
F3 0.135(6) 0.235(9) 0.063(4) 0.003(5) -0.030(4) -0.044(6)
F4 0.143(7) 0.080(5) 0.232(10) 0.065(5) -0.035(6) -0.008(4)
F5 0.123(7) 0.165(8) 0.322(16) 0.138(9) 0.065(8) 0.072(6)
F6 0.422(19) 0.147(8) 0.090(6) 0.018(5) -0.028(9) 0.152(10)
F7 0.160(9) 0.38(2) 0.232(12) -0.116(13) 0.150(9) -0.111(10)
F8 0.174(9) 0.241(12) 0.252(13) 0.119(12) 0.094(9) -0.046(8)
F9 0.066(5) 0.423(18) 0.175(9) 0.088(10) 0.032(6) -0.047(7)
F10 0.236(10) 0.157(7) 0.073(5) -0.029(5) -0.007(5) -0.018(7)
F11 0.243(10) 0.151(7) 0.090(5) 0.039(5) 0.028(6) 0.042(7)
F12 0.074(5) 0.77(3) 0.050(4) 0.066(9) 0.019(4) 0.003(10)
F13 0.125(6) 0.295(12) 0.081(4) -0.002(6) 0.029(4) 0.115(7)
F14 0.219(9) 0.129(6) 0.151(7) -0.048(6) 0.108(7) 0.007(6)
F15 0.154(6) 0.171(7) 0.074(4) 0.025(4) 0.067(4) 0.049(5)
F16 0.221(13) 0.165(12) 0.44(3) 0.150(15) 0.034(16) 0.095(11)
F17 0.48(3) 0.097(6) 0.154(9) 0.017(6) 0.042(12) 0.105(10)
F18 0.46(2) 0.170(9) 0.182(9) 0.126(8) 0.190(12) 0.167(12)
F19 0.095(5) 0.156(7) 0.173(8) -0.014(6) 0.037(5) -0.046(5)
F20 0.114(6) 0.208(9) 0.424(17) 0.232(11) 0.140(9) 0.048(6)
F21 0.161(7) 0.174(8) 0.206(9) -0.070(7) 0.141(7) -0.065(6)
F22 0.172(8) 0.078(4) 0.304(13) -0.068(6) 0.135(8) -0.046(5)
F23 0.088(5) 0.067(4) 0.316(12) -0.066(5) -0.031(6) 0.019(4)
F24 0.255(11) 0.114(6) 0.113(6) -0.042(5) -0.018(7) -0.050(6)

loop_
_atom_type_symbol
_atom_type_description
_atom_type_scat_dispersion_real
_atom_type_scat_dispersion_imag
_atom_type_scat_source
C C 0.0033 0.0016 'International Tables Vol C Tables 4.2.6.8 and 6.1.1.4'
H H 0.0000 0.0000 'International Tables Vol C Tables 4.2.6.8 and 6.1.1.4'
B B 0.0013 0.0007 'International Tables Vol C Tables 4.2.6.8 and 6.1.1.4'
N N 0.0061 0.0033 'International Tables Vol C Tables 4.2.6.8 and 6.1.1.4'
O O 0.0106 0.0060 'International Tables Vol C Tables 4.2.6.8 and 6.1.1.4'
F F 0.0171 0.0103 'International Tables Vol C Tables 4.2.6.8 and 6.1.1.4'
Re Re -1.0185 7.2310 'International Tables Vol C Tables 4.2.6.8 and 6.1.1.4'

loop_
_geom_angle_atom_site_label_1
_geom_angle_atom_site_label_2
_geom_angle_atom_site_label_3
_geom_angle
C2 Re1 C1 86.4(4)
C2 Re1 C3 86.5(4)
C1 Re1 C3 85.8(5)
C2 Re1 N5 92.7(3)
C1 Re1 N5 95.9(4)
C3 Re1 N5 178.0(3)
C2 Re1 N3 176.4(4)
C1 Re1 N3 92.6(3)
C3 Re1 N3 96.9(3)
N5 Re1 N3 84.0(3)
C2 Re1 N1 97.0(3)
C1 Re1 N1 175.3(4)
C3 Re1 N1 91.2(3)
N5 Re1 N1 87.2(2)
N3 Re1 N1 84.1(2)
C13 N1 N2 102.7(7)
C13 N1 Re1 137.2(6)
N2 N1 Re1 119.5(5)
C11 N2 N1 113.1(8)
C23 N3 N4 103.0(8)
C23 N3 Re1 135.3(7)
N4 N3 Re1 121.4(5)
C21 N4 N3 113.3(9)
C33 N5 N6 102.6(9)
C33 N5 Re1 134.2(8)
N6 N5 Re1 123.1(5)
C31 N6 N5 115.4(10)
O1 C1 Re1 175.4(13)
O2 C2 Re1 177.3(9)
O3 C3 Re1 176.1(8)
C12 C11 N2 105.7(8)
C12 C11 C14 132.2(10)
N2 C11 C14 122.1(10)
C11 C12 C13 108.0(8)
N1 C13 C12 110.6(8)
N1 C13 C15 122.0(8)
C12 C13 C15 127.4(8)
N4 C21 C22 104.4(10)
N4 C21 C24 121.3(11)
C22 C21 C24 134.2(10)
C21 C22 C23 108.5(9)
N3 C23 C22 110.6(10)
N3 C23 C25 121.1(9)
C22 C23 C25 128.3(10)
N6 C31 C32 102.8(11)
N6 C31 C34 121.8(12)
C32 C31 C34 135.4(11)
C31 C32 C33 108.8(9)
N5 C33 C32 110.4(11)
N5 C33 C35 123.6(12)
C32 C33 C35 126.1(11)
C81 B51 C51 110.2(6)
C81 B51 C71 113.1(6)
C51 B51 C71 107.1(6)
C81 B51 C61 106.2(6)
C51 B51 C61 110.7(6)
C71 B51 C61 109.5(6)
C56 C51 C52 114.4(7)
C56 C51 B51 126.2(7)
C52 C51 B51 119.4(6)
C53 C52 C51 123.6(7)
C54 C53 C52 119.5(7)
C54 C53 C57 120.4(8)
C52 C53 C57 120.1(7)
C53 C54 C55 119.3(7)
C54 C55 C56 119.9(7)
C54 C55 C58 119.8(8)
C56 C55 C58 120.4(8)
C55 C56 C51 123.3(7)
F2 C57 F1 107.8(10)
F2 C57 F3 104.4(9)
F1 C57 F3 102.8(9)
F2 C57 C53 115.4(8)
F1 C57 C53 114.1(8)
F3 C57 C53 111.1(9)
F6 C58 F4 109.3(12)
F6 C58 F5 98.8(12)
F4 C58 F5 101.7(11)
F6 C58 C55 114.6(10)
F4 C58 C55 117.4(10)
F5 C58 C55 112.8(10)
C62 C61 C66 115.0(7)
C62 C61 B51 124.6(7)
C66 C61 B51 120.4(6)
C61 C62 C63 122.3(8)
C64 C63 C62 121.1(8)
C64 C63 C67 119.9(9)
C62 C63 C67 119.0(9)
C63 C64 C65 118.6(8)
C64 C65 C66 119.8(8)
C64 C65 C68 120.8(8)
C66 C65 C68 119.4(8)
C65 C66 C61 123.1(7)
F9 C67 F7 108.7(16)
F9 C67 F8 104.0(14)
F7 C67 F8 100.6(13)
F9 C67 C63 115.7(11)
F7 C67 C63 113.6(13)
F8 C67 C63 112.8(15)
F12 C68 F11 106.9(14)
F12 C68 F10 108.9(12)
F11 C68 F10 95.1(9)
F12 C68 C65 118.8(9)
F11 C68 C65 112.0(9)
F10 C68 C65 112.4(11)
C76 C71 C72 115.4(7)
C76 C71 B51 125.3(7)
C72 C71 B51 119.3(7)
C73 C72 C71 123.2(8)
C72 C73 C74 119.5(8)
C72 C73 C77 119.0(8)
C74 C73 C77 121.5(8)
C75 C74 C73 118.8(8)
C74 C75 C76 121.1(8)
C74 C75 C78 119.0(10)
C76 C75 C78 120.0(10)
C75 C76 C71 122.0(8)
F13 C77 F15 110.1(10)
F13 C77 F14 103.5(11)
F15 C77 F14 101.2(9)
F13 C77 C73 115.0(9)
F15 C77 C73 114.7(9)
F14 C77 C73 110.9(10)
F18 C78 F17 109.8(18)
F18 C78 F16 102.0(16)
F17 C78 F16 98.2(17)
F18 C78 C75 118.0(14)
F17 C78 C75 115.2(13)
F16 C78 C75 111.0(16)
C82 C81 C86 115.2(7)
C82 C81 B51 124.0(6)
C86 C81 B51 120.7(6)
C81 C82 C83 122.6(7)
C84 C83 C82 120.3(7)
C84 C83 C87 120.6(7)
C82 C83 C87 119.0(7)
C85 C84 C83 118.6(7)
C84 C85 C86 120.9(7)
C84 C85 C88 118.5(7)
C86 C85 C88 120.6(8)
C85 C86 C81 122.4(7)
F20 C87 F21 112.5(10)
F20 C87 F19 104.7(10)
F21 C87 F19 95.0(9)
F20 C87 C83 117.3(10)
F21 C87 C83 113.5(8)
F19 C87 C83 111.0(8)
F23 C88 F22 108.8(10)
F23 C88 F24 103.4(9)
F22 C88 F24 97.9(9)
F23 C88 C85 116.6(8)
F22 C88 C85 116.1(8)
F24 C88 C85 111.9(9)

loop_
_geom_bond_atom_site_label_1
_geom_bond_atom_site_label_2
_geom_bond_distance
Re1 C2 1.926(11)
Re1 C1 1.938(11)
Re1 C3 1.946(11)
Re1 N5 2.186(8)
Re1 N3 2.195(7)
Re1 N1 2.204(6)
N1 C13 1.341(10)
N1 N2 1.370(9)
N2 C11 1.333(11)
N3 C23 1.332(11)
N3 N4 1.358(11)
N4 C21 1.334(12)
N5 C33 1.342(11)
N5 N6 1.364(11)
N6 C31 1.343(12)
C1 O1 1.124(12)
C2 O2 1.139(11)
C3 O3 1.126(11)
C11 C12 1.333(13)
C11 C14 1.502(13)
C12 C13 1.372(12)
C13 C15 1.493(12)
C21 C22 1.344(15)
C21 C24 1.524(16)
C22 C23 1.353(14)
C23 C25 1.486(15)
C31 C32 1.370(17)
C31 C34 1.461(16)
C32 C33 1.380(17)
C33 C35 1.496(18)
B51 C81 1.635(11)
B51 C51 1.644(11)
B51 C71 1.644(11)
B51 C61 1.654(12)
C51 C56 1.388(10)
C51 C52 1.397(10)
C52 C53 1.379(10)
C53 C54 1.372(11)
C53 C57 1.477(12)
C54 C55 1.377(11)
C55 C56 1.381(11)
C55 C58 1.483(12)
C57 F2 1.273(10)
C57 F1 1.280(12)
C57 F3 1.316(12)
C58 F6 1.252(13)
C58 F4 1.256(12)
C58 F5 1.291(14)
C61 C62 1.381(10)
C61 C66 1.394(10)
C62 C63 1.389(11)
C63 C64 1.366(12)
C63 C67 1.495(14)
C64 C65 1.371(12)
C65 C66 1.391(11)
C65 C68 1.472(13)
C67 F9 1.249(14)
C67 F7 1.289(17)
C67 F8 1.303(19)
C68 F12 1.183(13)
C68 F11 1.310(13)
C68 F10 1.314(13)
C71 C76 1.391(11)
C71 C72 1.393(10)
C72 C73 1.366(11)
C73 C74 1.388(12)
C73 C77 1.483(13)
C74 C75 1.366(12)
C75 C76 1.372(11)
C75 C78 1.486(15)
C77 F13 1.270(12)
C77 F15 1.314(11)
C77 F14 1.365(14)
C78 F18 1.208(15)
C78 F17 1.243(17)
C78 F16 1.30(2)
C81 C82 1.382(10)
C81 C86 1.404(10)
C82 C83 1.382(10)
C83 C84 1.377(11)
C83 C87 1.474(12)
C84 C85 1.365(11)
C85 C86 1.369(10)
C85 C88 1.496(11)
C87 F20 1.205(12)
C87 F21 1.318(11)
C87 F19 1.350(12)
C88 F23 1.236(11)
C88 F22 1.277(11)
C88 F24 1.324(12)
